data_7218959
loop_
_publ_author_name
'Ji, Baoming'
'deng, dong sheng'
'Ma, Junying'
'Sun, Chaowei'
'Zhao, Bin'

_publ_section_title
;
 Two- and Three-Dimensional Lanthanide-Based Coordination Polymers
 Assembled by the Synergistic Effect of Various Lanthanide Radii and
 Flexibility of a New Binicotinate-Containing Ligand: in Situ Synthesis,
 Structures, and Properties
;
_journal_name_full 'RSC Adv.'
_journal_paper_doi 10.1039/C4RA12714E
_journal_year 2014
_chemical_formula_sum 'C12 H9 Eu N2 O8'
_chemical_formula_weight 461.17
_chemical_name_systematic
;

 ?

;
_space_group_IT_number 9
_symmetry_cell_setting monoclinic
_symmetry_space_group_name_Hall 'C -2yc'
_symmetry_space_group_name_H-M 'C 1 c 1'
_atom_sites_solution_hydrogens geom
_atom_sites_solution_primary direct
_atom_sites_solution_secondary difmap
_audit_creation_method SHELXL-97
_audit_update_record
;
2013-12-09 deposited with the CCDC.
2014-11-28 downloaded from the CCDC.
;
_cell_angle_alpha 90.00
_cell_angle_beta 96.9570(10)
_cell_angle_gamma 90.00
_cell_formula_units_Z 4
_cell_length_a 17.909(3)
_cell_length_b 10.2645(15)
_cell_length_c 7.4561(11)
_cell_measurement_reflns_used 3412
_cell_measurement_temperature 296(2)
_cell_measurement_theta_max 28.24
_cell_measurement_theta_min 2.29
_cell_volume 1360.5(4)
_computing_cell_refinement 'Bruker SMART'
_computing_data_collection 'Bruker SMART'
_computing_data_reduction 'Bruker SAINT'
_computing_molecular_graphics 'Bruker SHELXTL'
_computing_publication_material 'Bruker SHELXTL'
_computing_structure_refinement 'SHELXL-97 (Sheldrick, 1997)'
_computing_structure_solution 'SHELXS-97 (Sheldrick, 1990)'
_diffrn_ambient_temperature 296(2)
_diffrn_measured_fraction_theta_full 0.998
_diffrn_measured_fraction_theta_max 0.998
_diffrn_measurement_device_type 'CCD area detector'
_diffrn_measurement_method 'phi and omega scans'
_diffrn_radiation_monochromator graphite
_diffrn_radiation_source 'fine-focus sealed tube'
_diffrn_radiation_type MoK\a
_diffrn_radiation_wavelength 0.71073
_diffrn_reflns_av_R_equivalents 0.0153
_diffrn_reflns_av_sigmaI/netI 0.0324
_diffrn_reflns_limit_h_max 20
_diffrn_reflns_limit_h_min -21
_diffrn_reflns_limit_k_max 10
_diffrn_reflns_limit_k_min -12
_diffrn_reflns_limit_l_max 9
_diffrn_reflns_limit_l_min -8
_diffrn_reflns_number 4096
_diffrn_reflns_theta_full 25.49
_diffrn_reflns_theta_max 25.49
_diffrn_reflns_theta_min 2.29
_diffrn_standards_decay_% 0
_diffrn_standards_interval_count 0
_diffrn_standards_interval_time 0
_diffrn_standards_number 0
_exptl_absorpt_coefficient_mu 4.658
_exptl_absorpt_correction_T_max 0.6049
_exptl_absorpt_correction_T_min 0.4715
_exptl_absorpt_correction_type multi-scan
_exptl_absorpt_process_details sadabs
_exptl_crystal_colour yellow
_exptl_crystal_density_diffrn 2.251
_exptl_crystal_density_method 'not measured'
_exptl_crystal_description block
_exptl_crystal_F_000 888
_exptl_crystal_size_max 0.19
_exptl_crystal_size_mid 0.16
_exptl_crystal_size_min 0.12
_refine_diff_density_max 0.431
_refine_diff_density_min -0.889
_refine_diff_density_rms 0.091
_refine_ls_abs_structure_details 'Flack H D (1983), Acta Cryst. A39, 876-881'
_refine_ls_abs_structure_Flack 0.017(13)
_refine_ls_extinction_method none
_refine_ls_goodness_of_fit_ref 1.024
_refine_ls_hydrogen_treatment constr
_refine_ls_matrix_type full
_refine_ls_number_parameters 208
_refine_ls_number_reflns 2296
_refine_ls_number_restraints 4
_refine_ls_restrained_S_all 1.023
_refine_ls_R_factor_all 0.0180
_refine_ls_R_factor_gt 0.0171
_refine_ls_shift/su_max 0.002
_refine_ls_shift/su_mean 0.000
_refine_ls_structure_factor_coef Fsqd
_refine_ls_weighting_details 'calc w=1/[\s^2^(Fo^2^)+(0.0179P)^2^+0.0000P] where P=(Fo^2^+2Fc^2^)/3'
_refine_ls_weighting_scheme calc
_refine_ls_wR_factor_gt 0.0419
_refine_ls_wR_factor_ref 0.0425
_reflns_number_gt 2217
_reflns_number_total 2296
_reflns_threshold_expression >2sigma(I)
_cod_data_source_file c4ra12714e2.cif
_cod_data_source_block 4
_cod_depositor_comments
;
The following automatic conversions were performed:

'_symmetry_cell_setting' value 'Monoclinic' changed to 'monoclinic'
according to
/usr/data/users/saulius/crontab/automatic-downloads/rss-feeds/RSC/lib/dictionaries/cif_core.dic
dictionary named 'cif_core.dic' version 2.4.2 from 2011-04-26.

Automatic conversion script
Id: cif_fix_values 2935 2014-11-11 08:27:57Z andrius 
;
_cod_original_cell_volume 1360.5(3)
_cod_original_sg_symbol_H-M Cc
_cod_database_code 7218959

loop_
_symmetry_equiv_pos_as_xyz
'x, y, z'
'x, -y, z+1/2'
'x+1/2, y+1/2, z'
'x+1/2, -y+1/2, z+1/2'

loop_
_atom_site_label
_atom_site_type_symbol
_atom_site_fract_x
_atom_site_fract_y
_atom_site_fract_z
_atom_site_U_iso_or_equiv
_atom_site_adp_type
_atom_site_occupancy
_atom_site_symmetry_multiplicity
_atom_site_calc_flag
_atom_site_refinement_flags
Eu1 Eu 0.39782(4) 0.759689(14) 0.24976(6) 0.01408(6) Uani 1 1 d .
N1 N 0.52973(18) 0.8181(3) 0.1596(4) 0.0144(7) Uani 1 1 d .
N2 N 0.5018(2) 0.5879(3) 0.2957(4) 0.0157(7) Uani 1 1 d .
O1 O 0.40783(17) 0.9687(3) 0.1124(4) 0.0283(8) Uani 1 1 d .
O2 O 0.47218(17) 1.1281(3) -0.0061(4) 0.0221(7) Uani 1 1 d .
O3 O 0.36362(19) 0.5693(3) 0.3976(5) 0.0275(7) Uani 1 1 d .
O4 O 0.38478(17) 0.3616(3) 0.4820(4) 0.0259(7) Uani 1 1 d .
O5 O 0.72555(17) 0.7128(3) 0.2234(4) 0.0273(7) Uani 1 1 d D
H5D H 0.6997 0.6042 0.2018 0.041 Uiso 1 1 d RD
O6 O 0.68171(17) 0.4958(3) 0.1496(5) 0.0313(8) Uani 1 1 d D
O7 O 0.3142(2) 0.8465(4) 0.4533(5) 0.0371(9) Uani 1 1 d .
H1W H 0.3274 0.9074 0.5223 0.056 Uiso 1 1 d R
H2W H 0.2847 0.7964 0.4962 0.056 Uiso 1 1 d R
O8 O 0.27333(19) 0.7900(4) 0.0920(5) 0.0326(8) Uani 1 1 d .
H3W H 0.2572 0.7996 -0.0165 0.049 Uiso 1 1 d R
H4W H 0.2554 0.8456 0.1550 0.049 Uiso 1 1 d R
C1 C 0.5388(2) 0.9404(4) 0.1043(6) 0.0182(9) Uani 1 1 d .
C2 C 0.6088(2) 0.9912(5) 0.0802(6) 0.0248(10) Uani 1 1 d .
H2 H 0.6134 1.0757 0.0379 0.030 Uiso 1 1 calc R
C3 C 0.6714(3) 0.9136(5) 0.1203(7) 0.0299(11) Uani 1 1 d .
H3 H 0.7189 0.9463 0.1075 0.036 Uiso 1 1 calc R
C4 C 0.6637(2) 0.7876(5) 0.1793(6) 0.0199(9) Uani 1 1 d .
C5 C 0.5898(3) 0.7375(4) 0.1924(6) 0.0178(10) Uani 1 1 d .
C6 C 0.5709(2) 0.6006(4) 0.2379(5) 0.0167(9) Uani 1 1 d .
C7 C 0.6142(2) 0.4885(5) 0.2101(6) 0.0245(10) Uani 1 1 d .
C8 C 0.5840(3) 0.3666(4) 0.2377(6) 0.0265(11) Uani 1 1 d .
H8 H 0.6109 0.2920 0.2156 0.032 Uiso 1 1 calc R
C9 C 0.5142(3) 0.3551(5) 0.2978(6) 0.0245(10) Uani 1 1 d .
H9 H 0.4936 0.2737 0.3161 0.029 Uiso 1 1 calc R
C10 C 0.4757(2) 0.4690(5) 0.3302(6) 0.0205(10) Uani 1 1 d .
C11 C 0.4686(2) 1.0208(4) 0.0673(6) 0.0196(9) Uani 1 1 d .
C12 C 0.4016(2) 0.4671(4) 0.4073(6) 0.0207(10) Uani 1 1 d .

loop_
_atom_site_aniso_label
_atom_site_aniso_U_11
_atom_site_aniso_U_22
_atom_site_aniso_U_33
_atom_site_aniso_U_23
_atom_site_aniso_U_13
_atom_site_aniso_U_12
Eu1 0.01428(9) 0.01105(10) 0.01762(10) -0.00054(19) 0.00489(6) 0.00057(18)
N1 0.0150(18) 0.0121(19) 0.0163(18) -0.0020(14) 0.0031(14) 0.0004(15)
N2 0.0187(18) 0.0137(19) 0.0151(18) 0.0014(14) 0.0034(14) -0.0004(15)
O1 0.0236(17) 0.0170(18) 0.046(2) 0.0123(15) 0.0111(15) 0.0053(14)
O2 0.0246(16) 0.0169(17) 0.0246(16) 0.0092(13) 0.0019(12) -0.0015(13)
O3 0.0252(17) 0.0210(18) 0.0388(19) 0.0096(15) 0.0144(15) 0.0045(15)
O4 0.0287(17) 0.0227(18) 0.0255(17) 0.0099(14) 0.0002(14) -0.0052(14)
O5 0.0158(16) 0.0319(19) 0.0347(19) 0.0031(16) 0.0053(14) 0.0044(15)
O6 0.0213(17) 0.026(2) 0.049(2) -0.0006(16) 0.0144(15) 0.0097(14)
O7 0.0314(19) 0.040(2) 0.044(2) -0.0216(18) 0.0230(16) -0.0145(17)
O8 0.0275(18) 0.037(2) 0.0318(19) -0.0144(17) -0.0032(15) 0.0148(17)
C1 0.022(2) 0.017(2) 0.016(2) 0.0029(18) 0.0020(17) 0.0002(18)
C2 0.026(2) 0.017(2) 0.033(3) 0.005(2) 0.010(2) -0.0024(19)
C3 0.021(2) 0.026(3) 0.044(3) 0.004(2) 0.009(2) -0.005(2)
C4 0.016(2) 0.023(2) 0.021(2) -0.002(2) 0.0053(17) 0.0003(19)
C5 0.017(2) 0.018(3) 0.019(2) -0.0011(16) 0.0052(18) 0.0014(17)
C6 0.016(2) 0.016(2) 0.019(2) 0.0017(17) 0.0027(17) 0.0039(17)
C7 0.029(3) 0.027(3) 0.017(2) 0.0014(19) 0.0013(19) 0.008(2)
C8 0.039(3) 0.016(3) 0.025(2) -0.0019(19) 0.007(2) 0.013(2)
C9 0.037(3) 0.012(2) 0.024(2) 0.0036(18) 0.001(2) -0.0006(19)
C10 0.022(2) 0.022(3) 0.018(2) 0.0012(18) 0.0015(17) 0.0006(18)
C11 0.019(2) 0.017(2) 0.023(2) 0.0013(18) 0.0052(19) 0.0018(18)
C12 0.024(2) 0.021(3) 0.016(2) 0.0037(19) 0.0006(18) -0.0059(19)

loop_
_atom_type_symbol
_atom_type_description
_atom_type_scat_dispersion_real
_atom_type_scat_dispersion_imag
_atom_type_scat_source
C C 0.0033 0.0016 'International Tables Vol C Tables 4.2.6.8 and 6.1.1.4'
H H 0.0000 0.0000 'International Tables Vol C Tables 4.2.6.8 and 6.1.1.4'
N N 0.0061 0.0033 'International Tables Vol C Tables 4.2.6.8 and 6.1.1.4'
O O 0.0106 0.0060 'International Tables Vol C Tables 4.2.6.8 and 6.1.1.4'
Eu Eu -0.1578 3.6682 'International Tables Vol C Tables 4.2.6.8 and 6.1.1.4'

loop_
_geom_angle_atom_site_label_1
_geom_angle_atom_site_label_2
_geom_angle_atom_site_label_3
_geom_angle
_geom_angle_site_symmetry_1
_geom_angle_site_symmetry_3
O4 Eu1 O3 87.30(12) 2_564 .
O4 Eu1 O1 96.72(12) 2_564 .
O3 Eu1 O1 168.23(11) . .
O4 Eu1 O8 70.23(11) 2_564 .
O3 Eu1 O8 93.31(13) . .
O1 Eu1 O8 77.78(12) . .
O4 Eu1 O2 152.40(11) 2_564 2_575
O3 Eu1 O2 101.16(12) . 2_575
O1 Eu1 O2 80.32(11) . 2_575
O8 Eu1 O2 134.35(11) . 2_575
O4 Eu1 O7 136.33(12) 2_564 .
O3 Eu1 O7 78.30(12) . .
O1 Eu1 O7 91.29(11) . .
O8 Eu1 O7 69.74(12) . .
O2 Eu1 O7 71.27(11) 2_575 .
O4 Eu1 N2 75.13(11) 2_564 .
O3 Eu1 N2 65.95(11) . .
O1 Eu1 N2 125.76(11) . .
O8 Eu1 N2 140.32(11) . .
O2 Eu1 N2 84.36(11) 2_575 .
O7 Eu1 N2 131.57(12) . .
O4 Eu1 N1 84.40(11) 2_564 .
O3 Eu1 N1 127.31(11) . .
O1 Eu1 N1 64.26(10) . .
O8 Eu1 N1 131.19(12) . .
O2 Eu1 N1 69.51(10) 2_575 .
O7 Eu1 N1 136.46(11) . .
N2 Eu1 N1 61.62(11) . .
O4 Eu1 C12 79.07(11) 2_564 .
O3 Eu1 C12 18.81(11) . .
O1 Eu1 C12 172.77(12) . .
O8 Eu1 C12 105.99(12) . .
O2 Eu1 C12 100.64(11) 2_575 .
O7 Eu1 C12 95.81(12) . .
N2 Eu1 C12 47.61(11) . .
N1 Eu1 C12 109.22(11) . .
O4 Eu1 H4W 87.6 2_564 .
O3 Eu1 H4W 95.9 . .
O1 Eu1 H4W 73.4 . .
O8 Eu1 H4W 17.4 . .
O2 Eu1 H4W 117.2 2_575 .
O7 Eu1 H4W 53.9 . .
N2 Eu1 H4W 155.0 . .
N1 Eu1 H4W 135.4 . .
C12 Eu1 H4W 112.1 . .
C1 N1 C5 120.3(4) . .
C1 N1 Eu1 116.4(3) . .
C5 N1 Eu1 122.5(3) . .
C10 N2 C6 119.7(4) . .
C10 N2 Eu1 112.8(3) . .
C6 N2 Eu1 124.4(3) . .
C11 O1 Eu1 126.2(3) . .
C11 O2 Eu1 135.0(3) . 2_574
C12 O3 Eu1 123.6(3) . .
C12 O4 Eu1 145.4(3) . 2_565
C4 O5 H5D 101.6 . .
C7 O6 H5D 99.2 . .
Eu1 O7 H1W 121.0 . .
Eu1 O7 H2W 119.0 . .
H1W O7 H2W 112.2 . .
Eu1 O8 H3W 133.0 . .
Eu1 O8 H4W 102.2 . .
H3W O8 H4W 111.0 . .
N1 C1 C2 122.5(4) . .
N1 C1 C11 116.2(4) . .
C2 C1 C11 121.3(4) . .
C3 C2 C1 118.5(4) . .
C3 C2 H2 120.7 . .
C1 C2 H2 120.7 . .
C2 C3 C4 120.1(4) . .
C2 C3 H3 119.9 . .
C4 C3 H3 119.9 . .
O5 C4 C3 119.9(4) . .
O5 C4 C5 121.0(4) . .
C3 C4 C5 119.1(4) . .
N1 C5 C4 119.2(4) . .
N1 C5 C6 114.8(4) . .
C4 C5 C6 126.1(4) . .
N2 C6 C7 120.1(4) . .
N2 C6 C5 113.6(4) . .
C7 C6 C5 126.0(4) . .
O6 C7 C8 118.9(4) . .
O6 C7 C6 122.3(4) . .
C8 C7 C6 118.7(4) . .
C7 C8 C9 120.6(4) . .
C7 C8 H8 119.7 . .
C9 C8 H8 119.7 . .
C10 C9 C8 118.0(4) . .
C10 C9 H9 121.0 . .
C8 C9 H9 121.0 . .
N2 C10 C9 122.6(4) . .
N2 C10 C12 115.3(4) . .
C9 C10 C12 122.1(4) . .
O2 C11 O1 125.0(4) . .
O2 C11 C1 119.0(4) . .
O1 C11 C1 116.0(4) . .
O3 C12 O4 125.8(4) . .
O3 C12 C10 117.7(4) . .
O4 C12 C10 116.4(4) . .
O3 C12 Eu1 37.6(2) . .
O4 C12 Eu1 163.4(3) . .
C10 C12 Eu1 80.2(2) . .

loop_
_geom_bond_atom_site_label_1
_geom_bond_atom_site_label_2
_geom_bond_distance
_geom_bond_site_symmetry_2
Eu1 O4 2.340(3) 2_564
Eu1 O3 2.361(3) .
Eu1 O1 2.393(3) .
Eu1 O8 2.412(3) .
Eu1 O2 2.414(3) 2_575
Eu1 O7 2.427(3) .
Eu1 N2 2.557(3) .
Eu1 N1 2.603(3) .
Eu1 C12 3.223(4) .
Eu1 H4W 2.7098 .
N1 C1 1.337(5) .
N1 C5 1.356(6) .
N2 C10 1.343(6) .
N2 C6 1.366(5) .
O1 C11 1.294(5) .
O2 C11 1.235(5) .
O2 Eu1 2.414(3) 2_574
O3 C12 1.247(5) .
O4 C12 1.270(5) .
O4 Eu1 2.340(3) 2_565
O5 C4 1.355(6) .
O5 H5D 1.2100 .
O6 C7 1.343(5) .
O6 H5D 1.2100 .
O7 H1W 0.8261 .
O7 H2W 0.8285 .
O8 H3W 0.8314 .
O8 H4W 0.8280 .
C1 C2 1.389(6) .
C1 C11 1.501(6) .
C2 C3 1.377(6) .
C2 H2 0.9300 .
C3 C4 1.379(7) .
C3 H3 0.9300 .
C4 C5 1.433(6) .
C5 C6 1.494(6) .
C6 C7 1.417(6) .
C7 C8 1.388(7) .
C8 C9 1.382(6) .
C8 H8 0.9300 .
C9 C10 1.393(6) .
C9 H9 0.9300 .
C10 C12 1.510(6) .

loop_
_geom_hbond_atom_site_label_D
_geom_hbond_atom_site_label_H
_geom_hbond_atom_site_label_A
_geom_hbond_distance_DH
_geom_hbond_distance_HA
_geom_hbond_distance_DA
_geom_hbond_angle_DHA
_geom_hbond_site_symmetry_A
O5 H5D O6 1.21 1.21 2.4035(12) 166.6 .
O7 H1W O1 0.83 1.98 2.709(4) 147.3 2_575
O7 H2W O5 0.83 2.11 2.779(5) 138.1 4_465
O8 H3W O5 0.83 1.96 2.778(5) 168.9 4_464
O8 H4W O6 0.83 2.03 2.740(4) 144.0 3_455
O8 H4W O7 0.83 2.34 2.766(5) 112.4 .

loop_
_geom_torsion_atom_site_label_1
_geom_torsion_atom_site_label_2
_geom_torsion_atom_site_label_3
_geom_torsion_atom_site_label_4
_geom_torsion
_geom_torsion_site_symmetry_1
O4 Eu1 N1 C1 108.5(3) 2_564
O3 Eu1 N1 C1 -169.2(3) .
O1 Eu1 N1 C1 8.3(3) .
O8 Eu1 N1 C1 51.0(3) .
O2 Eu1 N1 C1 -80.6(3) 2_575
O7 Eu1 N1 C1 -53.6(3) .
N2 Eu1 N1 C1 -175.4(3) .
C12 Eu1 N1 C1 -175.1(3) .
O4 Eu1 N1 C5 -81.5(3) 2_564
O3 Eu1 N1 C5 0.8(4) .
O1 Eu1 N1 C5 178.2(3) .
O8 Eu1 N1 C5 -139.0(3) .
O2 Eu1 N1 C5 89.3(3) 2_575
O7 Eu1 N1 C5 116.3(3) .
N2 Eu1 N1 C5 -5.4(3) .
C12 Eu1 N1 C5 -5.2(3) .
O4 Eu1 N2 C10 -75.6(3) 2_564
O3 Eu1 N2 C10 18.2(3) .
O1 Eu1 N2 C10 -163.1(3) .
O8 Eu1 N2 C10 -45.8(3) .
O2 Eu1 N2 C10 123.1(3) 2_575
O7 Eu1 N2 C10 64.3(3) .
N1 Eu1 N2 C10 -167.2(3) .
C12 Eu1 N2 C10 13.1(2) .
O4 Eu1 N2 C6 84.7(3) 2_564
O3 Eu1 N2 C6 178.5(3) .
O1 Eu1 N2 C6 -2.9(4) .
O8 Eu1 N2 C6 114.5(3) .
O2 Eu1 N2 C6 -76.6(3) 2_575
O7 Eu1 N2 C6 -135.4(3) .
N1 Eu1 N2 C6 -6.9(3) .
C12 Eu1 N2 C6 173.4(4) .
O4 Eu1 O1 C11 -84.9(4) 2_564
O3 Eu1 O1 C11 165.6(5) .
O8 Eu1 O1 C11 -153.0(4) .
O2 Eu1 O1 C11 67.3(3) 2_575
O7 Eu1 O1 C11 138.1(3) .
N2 Eu1 O1 C11 -8.4(4) .
N1 Eu1 O1 C11 -4.5(3) .
C12 Eu1 O1 C11 -30.9(12) .
O4 Eu1 O3 C12 63.3(4) 2_564
O1 Eu1 O3 C12 173.6(6) .
O8 Eu1 O3 C12 133.3(4) .
O2 Eu1 O3 C12 -90.2(4) 2_575
O7 Eu1 O3 C12 -158.2(4) .
N2 Eu1 O3 C12 -11.6(3) .
N1 Eu1 O3 C12 -17.6(4) .
C5 N1 C1 C2 -0.9(6) .
Eu1 N1 C1 C2 169.3(3) .
C5 N1 C1 C11 178.5(4) .
Eu1 N1 C1 C11 -11.3(5) .
N1 C1 C2 C3 -2.1(7) .
C11 C1 C2 C3 178.6(4) .
C1 C2 C3 C4 1.3(7) .
C2 C3 C4 O5 -178.1(4) .
C2 C3 C4 C5 2.1(7) .
C1 N1 C5 C4 4.3(6) .
Eu1 N1 C5 C4 -165.2(3) .
C1 N1 C5 C6 -175.0(4) .
Eu1 N1 C5 C6 15.4(5) .
O5 C4 C5 N1 175.3(4) .
C3 C4 C5 N1 -5.0(7) .
O5 C4 C5 C6 -5.5(7) .
C3 C4 C5 C6 174.3(4) .
C10 N2 C6 C7 1.5(6) .
Eu1 N2 C6 C7 -157.5(3) .
C10 N2 C6 C5 175.8(4) .
Eu1 N2 C6 C5 16.7(5) .
N1 C5 C6 N2 -20.0(5) .
C4 C5 C6 N2 160.7(4) .
N1 C5 C6 C7 153.9(4) .
C4 C5 C6 C7 -25.4(7) .
N2 C6 C7 O6 178.5(4) .
C5 C6 C7 O6 5.0(7) .
N2 C6 C7 C8 1.9(6) .
C5 C6 C7 C8 -171.6(4) .
O6 C7 C8 C9 -179.2(4) .
C6 C7 C8 C9 -2.5(7) .
C7 C8 C9 C10 -0.2(7) .
C6 N2 C10 C9 -4.4(6) .
Eu1 N2 C10 C9 156.9(3) .
C6 N2 C10 C12 175.4(3) .
Eu1 N2 C10 C12 -23.3(4) .
C8 C9 C10 N2 3.8(7) .
C8 C9 C10 C12 -176.0(4) .
Eu1 O2 C11 O1 -44.0(6) 2_574
Eu1 O2 C11 C1 134.2(3) 2_574
Eu1 O1 C11 O2 178.8(3) .
Eu1 O1 C11 C1 0.6(5) .
N1 C1 C11 O2 -170.7(4) .
C2 C1 C11 O2 8.7(6) .
N1 C1 C11 O1 7.7(6) .
C2 C1 C11 O1 -172.9(4) .
Eu1 O3 C12 O4 -178.5(3) .
Eu1 O3 C12 C10 4.0(5) .
Eu1 O4 C12 O3 -91.5(6) 2_565
Eu1 O4 C12 C10 86.0(6) 2_565
Eu1 O4 C12 Eu1 -94.7(11) 2_565
N2 C10 C12 O3 14.6(6) .
C9 C10 C12 O3 -165.6(4) .
N2 C10 C12 O4 -163.1(4) .
C9 C10 C12 O4 16.7(6) .
N2 C10 C12 Eu1 17.1(3) .
C9 C10 C12 Eu1 -163.1(4) .
O4 Eu1 C12 O3 -114.7(4) 2_564
O1 Eu1 C12 O3 -169.7(9) .
O8 Eu1 C12 O3 -49.1(4) .
O2 Eu1 C12 O3 93.4(4) 2_575
O7 Eu1 C12 O3 21.4(4) .
N2 Eu1 C12 O3 165.5(4) .
N1 Eu1 C12 O3 165.3(4) .
O4 Eu1 C12 O4 -110.5(11) 2_564
O3 Eu1 C12 O4 4.2(9) .
O1 Eu1 C12 O4 -165.4(9) .
O8 Eu1 C12 O4 -44.9(11) .
O2 Eu1 C12 O4 97.6(10) 2_575
O7 Eu1 C12 O4 25.6(10) .
N2 Eu1 C12 O4 169.8(11) .
N1 Eu1 C12 O4 169.5(10) .
O4 Eu1 C12 C10 68.9(2) 2_564
O3 Eu1 C12 C10 -176.4(5) .
O1 Eu1 C12 C10 13.9(11) .
O8 Eu1 C12 C10 134.4(2) .
O2 Eu1 C12 C10 -83.0(2) 2_575
O7 Eu1 C12 C10 -155.0(2) .
N2 Eu1 C12 C10 -10.9(2) .
N1 Eu1 C12 C10 -11.2(2) .
